data_7023116
loop_
_publ_author_name
'Gurnani, Chitra'
'Hector, Andrew L.'
'Jager, Edward'
'Levason, William'
'Pugh, David'
'Reid, Gillian'

_publ_section_title
;
 Tin(II) fluoride vs. tin(II) chloride--a comparison of their coordination
 chemistry with neutral ligands.
;
_journal_issue 23
_journal_name_full 'Dalton transactions (Cambridge, England : 2003)'
_journal_page_first 8364
_journal_page_last 8374
_journal_paper_doi 10.1039/c3dt50743b
_journal_volume 42
_journal_year 2013
_chemical_formula_moiety 'C11 H18 P2, C2 H6 O S, 2(I)'
_chemical_formula_sum 'C13 H24 I2 O P2 S'
_chemical_formula_weight 544.12
_chemical_name_systematic
;
?
;
_space_group_IT_number 14
_symmetry_cell_setting monoclinic
_symmetry_Int_Tables_number 14
_symmetry_space_group_name_Hall '-P 2ybc'
_symmetry_space_group_name_H-M 'P 1 21/c 1'
_atom_sites_solution_hydrogens geom
_atom_sites_solution_primary direct
_atom_sites_solution_secondary difmap
_audit_creation_method SHELXL-97
_cell_angle_alpha 90.00
_cell_angle_beta 95.021(4)
_cell_angle_gamma 90.00
_cell_formula_units_Z 4
_cell_length_a 9.035(2)
_cell_length_b 20.046(5)
_cell_length_c 11.377(3)
_cell_measurement_reflns_used 6299
_cell_measurement_temperature 100(2)
_cell_measurement_theta_max 27.5
_cell_measurement_theta_min 2.0
_cell_volume 2052.6(9)
_computing_cell_refinement
;
CrystalClear-SM Expert 2.0 r11 (Rigaku, 2011)
;
_computing_data_collection
;
CrystalClear-SM Expert 2.0 r11 (Rigaku, 2011)
;
_computing_data_reduction
;
CrystalClear-SM Expert 2.0 r11 (Rigaku, 2011)
;
_computing_molecular_graphics 'ORTEP-3 (Farrugia, 1997)'
_computing_publication_material 'PLATON (Spek, 2003), WinGX (Farrugia, 1999) and enCIFer (Allen et al., 2004).'
_computing_structure_refinement 'SHELXL-97 (Sheldrick, 2008)'
_computing_structure_solution 'SHELXS-97 (Sheldrick, 1997)'
_diffrn_ambient_temperature 100(2)
_diffrn_detector CCD
_diffrn_detector_area_resol_mean 28.5714
_diffrn_measured_fraction_theta_full 0.987
_diffrn_measured_fraction_theta_max 0.987
_diffrn_measurement_device
;
AFC12 (Right): Kappa 3 circle
;
_diffrn_measurement_device_type
;
Rigaku Saturn724+ (2x2 bin mode)
;
_diffrn_measurement_method 'profile data from \w-scans'
_diffrn_measurement_specimen_support Mitegen
_diffrn_radiation_monochromator Confocal
_diffrn_radiation_type MoK\a
_diffrn_radiation_wavelength 0.71075
_diffrn_reflns_av_R_equivalents 0.0267
_diffrn_reflns_av_sigmaI/netI 0.0475
_diffrn_reflns_limit_h_max 11
_diffrn_reflns_limit_h_min -11
_diffrn_reflns_limit_k_max 17
_diffrn_reflns_limit_k_min -25
_diffrn_reflns_limit_l_max 9
_diffrn_reflns_limit_l_min -14
_diffrn_reflns_number 9685
_diffrn_reflns_theta_full 27.47
_diffrn_reflns_theta_max 27.47
_diffrn_reflns_theta_min 2.71
_diffrn_source 'Rotating Anode'
_diffrn_source_current 55.0
_diffrn_source_power 2.5
_diffrn_source_voltage 45.0
_exptl_absorpt_coefficient_mu 3.315
_exptl_absorpt_correction_T_max 0.8518
_exptl_absorpt_correction_T_min 0.8259
_exptl_absorpt_correction_type multi-scan
_exptl_absorpt_process_details 'CrystalClear-SM Expert 2.0 r11 (Rigaku, 2011)'
_exptl_crystal_colour colourless
_exptl_crystal_density_diffrn 1.761
_exptl_crystal_density_method 'not measured'
_exptl_crystal_description block
_exptl_crystal_F_000 1048
_exptl_crystal_size_max 0.06
_exptl_crystal_size_mid 0.05
_exptl_crystal_size_min 0.05
_refine_diff_density_max 1.055
_refine_diff_density_min -0.671
_refine_diff_density_rms 0.104
_refine_ls_extinction_method none
_refine_ls_goodness_of_fit_ref 0.954
_refine_ls_hydrogen_treatment constr
_refine_ls_matrix_type full
_refine_ls_number_parameters 178
_refine_ls_number_reflns 4638
_refine_ls_number_restraints 0
_refine_ls_restrained_S_all 0.954
_refine_ls_R_factor_all 0.0231
_refine_ls_R_factor_gt 0.0195
_refine_ls_shift/su_max 0.002
_refine_ls_shift/su_mean 0.000
_refine_ls_structure_factor_coef Fsqd
_refine_ls_weighting_details 'calc w=1/[\s^2^(Fo^2^)+(0.0146P)^2^+0.0000P] where P=(Fo^2^+2Fc^2^)/3'
_refine_ls_weighting_scheme calc
_refine_ls_wR_factor_gt 0.0425
_refine_ls_wR_factor_ref 0.0432
_reflns_number_gt 3901
_reflns_number_total 4638
_reflns_threshold_expression I>2\s(I)
_cod_data_source_file c3dt50743b.txt
_cod_data_source_block '[CH2{o-C6H4(PMe2)2}](I)2'
_cod_depositor_comments
;
The following automatic conversions were performed:

'_symmetry_cell_setting' value 'Monoclinic' changed to 'monoclinic'
according to /home/saulius/struct/CIF-dictionaries/cif_core.dic
dictionary named 'cif_core.dic' version 2.4.2 from 2011-04-26.

Automatic conversion script
Id: cif_fix_values 1891 2012-01-12 08:04:46Z andrius 
;
_cod_original_sg_symbol_H-M P21/c
_cod_database_code 7023116

loop_
_symmetry_equiv_pos_as_xyz
'x, y, z'
'-x, y+1/2, -z+1/2'
'-x, -y, -z'
'x, -y-1/2, z-1/2'

loop_
_atom_site_label
_atom_site_type_symbol
_atom_site_fract_x
_atom_site_fract_y
_atom_site_fract_z
_atom_site_U_iso_or_equiv
_atom_site_adp_type
_atom_site_occupancy
_atom_site_symmetry_multiplicity
_atom_site_calc_flag
_atom_site_refinement_flags
C1 C 0.8141(2) 0.40268(10) 0.82298(18) 0.0133(4) Uani 1 1 d .
C2 C 0.8288(2) 0.36536(11) 0.92611(19) 0.0191(5) Uani 1 1 d .
H2 H 0.8369 0.3182 0.9227 0.023 Uiso 1 1 calc R
C3 C 0.8317(3) 0.39756(11) 1.03409(19) 0.0222(5) Uani 1 1 d .
H3 H 0.8427 0.3723 1.1050 0.027 Uiso 1 1 calc R
C4 C 0.8186(2) 0.46668(11) 1.03916(19) 0.0225(5) Uani 1 1 d .
H4 H 0.8184 0.4881 1.1136 0.027 Uiso 1 1 calc R
C5 C 0.8058(2) 0.50459(11) 0.93677(19) 0.0198(5) Uani 1 1 d .
H5 H 0.7981 0.5518 0.9409 0.024 Uiso 1 1 calc R
C6 C 0.8043(2) 0.47279(10) 0.82776(18) 0.0135(4) Uani 1 1 d .
C7 C 0.6034(2) 0.33766(10) 0.65141(18) 0.0157(5) Uani 1 1 d .
H7A H 0.5841 0.3247 0.5684 0.024 Uiso 1 1 calc R
H7B H 0.5332 0.3725 0.6701 0.024 Uiso 1 1 calc R
H7C H 0.5913 0.2987 0.7018 0.024 Uiso 1 1 calc R
C8 C 0.9193(2) 0.30538(10) 0.65049(19) 0.0160(5) Uani 1 1 d .
H8A H 0.9069 0.2676 0.7034 0.024 Uiso 1 1 calc R
H8B H 1.0202 0.3233 0.6652 0.024 Uiso 1 1 calc R
H8C H 0.9032 0.2904 0.5684 0.024 Uiso 1 1 calc R
C9 C 0.6057(2) 0.54984(10) 0.6592(2) 0.0196(5) Uani 1 1 d .
H9A H 0.5941 0.5867 0.7141 0.029 Uiso 1 1 calc R
H9B H 0.5300 0.5158 0.6695 0.029 Uiso 1 1 calc R
H9C H 0.5939 0.5667 0.5780 0.029 Uiso 1 1 calc R
C10 C 0.9227(2) 0.57704(10) 0.67859(19) 0.0167(5) Uani 1 1 d .
H10A H 0.9088 0.5988 0.6012 0.025 Uiso 1 1 calc R
H10B H 1.0218 0.5568 0.6887 0.025 Uiso 1 1 calc R
H10C H 0.9132 0.6102 0.7407 0.025 Uiso 1 1 calc R
C11 C 0.8137(2) 0.44352(8) 0.59275(18) 0.0130(4) Uani 1 1 d .
H11A H 0.7413 0.4448 0.5223 0.016 Uiso 1 1 calc R
H11B H 0.9152 0.4447 0.5662 0.016 Uiso 1 1 calc R
C12 C 0.2153(3) 0.23651(13) 0.4179(2) 0.0461(8) Uani 1 1 d .
H12A H 0.1881 0.1955 0.3743 0.069 Uiso 1 1 calc R
H12B H 0.2806 0.2635 0.3727 0.069 Uiso 1 1 calc R
H12C H 0.1252 0.2619 0.4302 0.069 Uiso 1 1 calc R
C13 C 0.4579(3) 0.16969(12) 0.5014(2) 0.0345(7) Uani 1 1 d .
H13A H 0.5205 0.1496 0.5667 0.052 Uiso 1 1 calc R
H13B H 0.5180 0.1999 0.4573 0.052 Uiso 1 1 calc R
H13C H 0.4160 0.1345 0.4487 0.052 Uiso 1 1 calc R
P1 P 0.78834(6) 0.36851(3) 0.67679(5) 0.01190(12) Uani 1 1 d .
P2 P 0.78556(6) 0.51412(3) 0.68787(5) 0.01296(12) Uani 1 1 d .
I1 I 0.707079(16) 0.323081(7) 0.334775(12) 0.01753(5) Uani 1 1 d .
I2 I 0.763053(15) 0.566699(7) 0.336517(13) 0.01688(5) Uani 1 1 d .
S1 S 0.31062(7) 0.21551(3) 0.55877(6) 0.02899(15) Uani 1 1 d .
O1 O 0.2148(2) 0.16592(8) 0.61506(15) 0.0348(5) Uani 1 1 d .

loop_
_atom_site_aniso_label
_atom_site_aniso_U_11
_atom_site_aniso_U_22
_atom_site_aniso_U_33
_atom_site_aniso_U_23
_atom_site_aniso_U_13
_atom_site_aniso_U_12
C1 0.0119(10) 0.0139(11) 0.0142(11) -0.0009(9) 0.0016(9) -0.0023(8)
C2 0.0225(13) 0.0186(12) 0.0159(12) 0.0037(10) 0.0007(10) -0.0047(9)
C3 0.0262(13) 0.0288(13) 0.0115(12) 0.0031(10) 0.0009(10) -0.0071(10)
C4 0.0233(13) 0.0302(14) 0.0142(12) -0.0057(11) 0.0031(10) -0.0054(10)
C5 0.0195(12) 0.0189(12) 0.0210(13) -0.0057(10) 0.0027(10) -0.0018(9)
C6 0.0135(11) 0.0150(11) 0.0122(11) 0.0007(9) 0.0019(9) -0.0021(8)
C7 0.0127(11) 0.0179(11) 0.0166(12) 0.0008(10) 0.0011(9) -0.0020(9)
C8 0.0156(11) 0.0137(11) 0.0188(12) 0.0014(10) 0.0026(9) 0.0020(9)
C9 0.0145(11) 0.0205(12) 0.0242(14) 0.0000(10) 0.0034(10) 0.0037(9)
C10 0.0187(11) 0.0134(11) 0.0181(12) -0.0002(10) 0.0027(9) -0.0025(9)
C11 0.0167(11) 0.0116(11) 0.0108(11) 0.0018(9) 0.0021(9) 0.0010(8)
C12 0.0421(19) 0.0514(19) 0.0453(19) 0.0163(15) 0.0067(15) 0.0144(15)
C13 0.0273(15) 0.0417(16) 0.0354(16) 0.0043(13) 0.0081(13) 0.0016(12)
P1 0.0118(3) 0.0113(3) 0.0127(3) 0.0003(2) 0.0017(2) 0.0001(2)
P2 0.0126(3) 0.0112(3) 0.0152(3) -0.0009(2) 0.0023(2) 0.0002(2)
I1 0.02289(9) 0.01469(9) 0.01524(9) -0.00139(6) 0.00305(6) 0.00103(6)
I2 0.01241(8) 0.01822(8) 0.02009(9) 0.00058(6) 0.00179(6) 0.00071(5)
S1 0.0344(4) 0.0227(3) 0.0315(4) -0.0032(3) 0.0121(3) -0.0079(3)
O1 0.0377(11) 0.0276(10) 0.0417(12) 0.0050(9) 0.0185(9) -0.0084(8)

loop_
_atom_type_symbol
_atom_type_description
_atom_type_scat_dispersion_real
_atom_type_scat_dispersion_imag
_atom_type_scat_source
C C 0.0033 0.0016 'International Tables Vol C Tables 4.2.6.8 and 6.1.1.4'
H H 0.0000 0.0000 'International Tables Vol C Tables 4.2.6.8 and 6.1.1.4'
P P 0.1023 0.0942 'International Tables Vol C Tables 4.2.6.8 and 6.1.1.4'
I I -0.4742 1.8119 'International Tables Vol C Tables 4.2.6.8 and 6.1.1.4'
S S 0.1246 0.1234 'International Tables Vol C Tables 4.2.6.8 and 6.1.1.4'
O O 0.0106 0.0060 'International Tables Vol C Tables 4.2.6.8 and 6.1.1.4'

loop_
_geom_angle_atom_site_label_1
_geom_angle_atom_site_label_2
_geom_angle_atom_site_label_3
_geom_angle
C2 C1 C6 120.43(19)
C2 C1 P1 124.93(16)
C6 C1 P1 114.38(14)
C3 C2 C1 119.4(2)
C3 C2 H2 120.3
C1 C2 H2 120.3
C2 C3 C4 120.3(2)
C2 C3 H3 119.8
C4 C3 H3 119.8
C5 C4 C3 120.8(2)
C5 C4 H4 119.6
C3 C4 H4 119.6
C4 C5 C6 119.4(2)
C4 C5 H5 120.3
C6 C5 H5 120.3
C5 C6 C1 119.66(19)
C5 C6 P2 124.93(17)
C1 C6 P2 115.39(15)
P1 C7 H7A 109.5
P1 C7 H7B 109.5
H7A C7 H7B 109.5
P1 C7 H7C 109.5
H7A C7 H7C 109.5
H7B C7 H7C 109.5
P1 C8 H8A 109.5
P1 C8 H8B 109.5
H8A C8 H8B 109.5
P1 C8 H8C 109.5
H8A C8 H8C 109.5
H8B C8 H8C 109.5
P2 C9 H9A 109.5
P2 C9 H9B 109.5
H9A C9 H9B 109.5
P2 C9 H9C 109.5
H9A C9 H9C 109.5
H9B C9 H9C 109.5
P2 C10 H10A 109.5
P2 C10 H10B 109.5
H10A C10 H10B 109.5
P2 C10 H10C 109.5
H10A C10 H10C 109.5
H10B C10 H10C 109.5
P1 C11 P2 107.62(11)
P1 C11 H11A 110.2
P2 C11 H11A 110.2
P1 C11 H11B 110.2
P2 C11 H11B 110.2
H11A C11 H11B 108.5
S1 C12 H12A 109.5
S1 C12 H12B 109.5
H12A C12 H12B 109.5
S1 C12 H12C 109.5
H12A C12 H12C 109.5
H12B C12 H12C 109.5
S1 C13 H13A 109.5
S1 C13 H13B 109.5
H13A C13 H13B 109.5
S1 C13 H13C 109.5
H13A C13 H13C 109.5
H13B C13 H13C 109.5
C8 P1 C7 110.78(10)
C8 P1 C1 113.19(10)
C7 P1 C1 109.05(10)
C8 P1 C11 112.74(10)
C7 P1 C11 111.33(10)
C1 P1 C11 99.23(9)
C10 P2 C9 109.50(10)
C10 P2 C6 111.67(10)
C9 P2 C6 111.30(10)
C10 P2 C11 112.54(10)
C9 P2 C11 112.21(10)
C6 P2 C11 99.34(10)
O1 S1 C13 106.96(11)
O1 S1 C12 106.63(12)
C13 S1 C12 96.22(12)

loop_
_geom_bond_atom_site_label_1
_geom_bond_atom_site_label_2
_geom_bond_distance
C1 C2 1.388(3)
C1 C6 1.409(3)
C1 P1 1.795(2)
C2 C3 1.386(3)
C2 H2 0.9500
C3 C4 1.392(3)
C3 H3 0.9500
C4 C5 1.387(3)
C4 H4 0.9500
C5 C6 1.393(3)
C5 H5 0.9500
C6 P2 1.789(2)
C7 P1 1.781(2)
C7 H7A 0.9800
C7 H7B 0.9800
C7 H7C 0.9800
C8 P1 1.776(2)
C8 H8A 0.9800
C8 H8B 0.9800
C8 H8C 0.9800
C9 P2 1.780(2)
C9 H9A 0.9800
C9 H9B 0.9800
C9 H9C 0.9800
C10 P2 1.778(2)
C10 H10A 0.9800
C10 H10B 0.9800
C10 H10C 0.9800
C11 P1 1.8073(19)
C11 P2 1.8130(19)
C11 H11A 0.9900
C11 H11B 0.9900
C12 S1 1.802(3)
C12 H12A 0.9800
C12 H12B 0.9800
C12 H12C 0.9800
C13 S1 1.787(2)
C13 H13A 0.9800
C13 H13B 0.9800
C13 H13C 0.9800
S1 O1 1.4981(16)

loop_
_geom_torsion_atom_site_label_1
_geom_torsion_atom_site_label_2
_geom_torsion_atom_site_label_3
_geom_torsion_atom_site_label_4
_geom_torsion
C6 C1 C2 C3 0.9(3)
P1 C1 C2 C3 -172.90(17)
C1 C2 C3 C4 0.6(3)
C2 C3 C4 C5 -1.5(3)
C3 C4 C5 C6 0.8(3)
C4 C5 C6 C1 0.7(3)
C4 C5 C6 P2 178.95(17)
C2 C1 C6 C5 -1.5(3)
P1 C1 C6 C5 172.87(16)
C2 C1 C6 P2 -179.97(16)
P1 C1 C6 P2 -5.5(2)
C2 C1 P1 C8 -50.1(2)
C6 C1 P1 C8 135.75(15)
C2 C1 P1 C7 73.7(2)
C6 C1 P1 C7 -100.46(16)
C2 C1 P1 C11 -169.84(19)
C6 C1 P1 C11 16.03(17)
P2 C11 P1 C8 -139.69(11)
P2 C11 P1 C7 95.10(12)
P2 C11 P1 C1 -19.64(12)
C5 C6 P2 C10 55.1(2)
C1 C6 P2 C10 -126.56(16)
C5 C6 P2 C9 -67.6(2)
C1 C6 P2 C9 110.72(16)
C5 C6 P2 C11 174.02(19)
C1 C6 P2 C11 -7.66(17)
P1 C11 P2 C10 135.43(11)
P1 C11 P2 C9 -100.53(12)
P1 C11 P2 C6 17.17(13)
